data_7219355
loop_
_publ_author_name
'Lobana, Tarlok Singh'
'Indoria, Shikha Indoria'
'Kaur, Harpreet'
'Arora, Daljit'
'Jassal, Amanpreet K.'
'Jasinski, Jerry P.'

_publ_section_title
;
 Synthesis and structures of 5-Nitro-salicylaldehyde thiosemicarbazonates
 of Copper(II) : molecular spectroscopy, ESI-mass, antimicrobial activity
 and cytotoxicity
;
_journal_name_full 'RSC Adv.'
_journal_paper_doi 10.1039/C4RA15006F
_journal_year 2015
_chemical_formula_moiety 'C22 H18 Cu N6 O3 S'
_chemical_formula_sum 'C22 H18 Cu N6 O3 S'
_chemical_formula_weight 510.02
_chemical_name_systematic 'Compound 6'
_space_group_crystal_system triclinic
_space_group_IT_number 2
_space_group_name_Hall '-P 1'
_space_group_name_H-M_alt 'P -1'
_symmetry_space_group_name_Hall '-P 1'
_symmetry_space_group_name_H-M 'P -1'
_atom_sites_solution_hydrogens geom
_atom_sites_solution_primary direct
_audit_block_doi 10.5517/cc13ht6m
_audit_creation_date 2014-02-08
_audit_creation_method
;
Olex2 1.2
(compiled 2013.12.10 svn.r2850 for OlexSys, GUI svn.r4736)
;
_audit_update_record
;
2015-01-15 deposited with the CCDC.
2015-01-20 downloaded from the CCDC.
;
_cell_angle_alpha 104.034(5)
_cell_angle_beta 104.217(5)
_cell_angle_gamma 100.871(5)
_cell_formula_units_Z 2
_cell_length_a 7.9073(4)
_cell_length_b 11.5507(6)
_cell_length_c 14.2629(8)
_cell_measurement_reflns_used 3286
_cell_measurement_temperature 173(2)
_cell_measurement_theta_max 71.4630
_cell_measurement_theta_min 4.0880
_cell_volume 1181.69(12)
_computing_cell_refinement
;
CrysAlisPro, Agilent Technologies,
Version 1.171.37.31 (release 14-01-2014 CrysAlis171 .NET)
(compiled Jan 14 2014,18:38:05)
;
_computing_data_collection
;
CrysAlisPro, Agilent Technologies,
Version 1.171.37.31 (release 14-01-2014 CrysAlis171 .NET)
(compiled Jan 14 2014,18:38:05)
;
_computing_data_reduction
;
CrysAlisPro, Agilent Technologies,
Version 1.171.37.31 (release 14-01-2014 CrysAlis171 .NET)
(compiled Jan 14 2014,18:38:05)
;
_computing_molecular_graphics 'Olex2 (Dolomanov et al., 2009)'
_computing_publication_material 'Olex2 (Dolomanov et al., 2009)'
_computing_structure_refinement 'ShelXL (Sheldrick, 2008)'
_computing_structure_solution
;
Superflip (Palatinus & Chapuis, 2007;Palatinus & van der Lee, 2008;
Palatinus et al., 2012)
;
_diffrn_ambient_temperature 173(2)
_diffrn_detector 'CCD plate'
_diffrn_detector_area_resol_mean 16.0416
_diffrn_detector_type Eos
_diffrn_measured_fraction_theta_full 0.994
_diffrn_measured_fraction_theta_max 0.964
_diffrn_measurement_device 'four-circle diffractometer'
_diffrn_measurement_device_type 'Xcalibur, Eos, Gemini'
_diffrn_measurement_method '\w scans'
_diffrn_orient_matrix_UB_11 -0.0000816000
_diffrn_orient_matrix_UB_12 -0.1168386000
_diffrn_orient_matrix_UB_13 -0.0798962000
_diffrn_orient_matrix_UB_21 -0.0158326000
_diffrn_orient_matrix_UB_22 0.0694086000
_diffrn_orient_matrix_UB_23 -0.0800425000
_diffrn_orient_matrix_UB_31 0.2077660000
_diffrn_orient_matrix_UB_32 0.0429606000
_diffrn_orient_matrix_UB_33 0.0297292000
_diffrn_radiation_monochromator graphite
_diffrn_radiation_probe x-ray
_diffrn_radiation_type CuK\a
_diffrn_radiation_wavelength 1.54184
_diffrn_reflns_av_R_equivalents 0.0294
_diffrn_reflns_av_unetI/netI 0.0437
_diffrn_reflns_Laue_measured_fraction_full 0.994
_diffrn_reflns_Laue_measured_fraction_max 0.964
_diffrn_reflns_limit_h_max 9
_diffrn_reflns_limit_h_min -5
_diffrn_reflns_limit_k_max 13
_diffrn_reflns_limit_k_min -14
_diffrn_reflns_limit_l_max 17
_diffrn_reflns_limit_l_min -17
_diffrn_reflns_number 7648
_diffrn_reflns_point_group_measured_fraction_full 0.994
_diffrn_reflns_point_group_measured_fraction_max 0.964
_diffrn_reflns_theta_full 67.684
_diffrn_reflns_theta_max 71.944
_diffrn_reflns_theta_min 3.355
_diffrn_source 'Enhance (Cu) X-ray Source'
_exptl_absorpt_coefficient_mu 2.434
_exptl_absorpt_correction_T_max 1.00000
_exptl_absorpt_correction_T_min 0.74766
_exptl_absorpt_correction_type multi-scan
_exptl_absorpt_process_details
;
CrysAlisPro, Agilent Technologies,
Version 1.171.37.31 (release 14-01-2014 CrysAlis171 .NET)
(compiled Jan 14 2014,18:38:05)
Empirical absorption correction using spherical harmonics,
 implemented in SCALE3 ABSPACK scaling algorithm.
;
_exptl_crystal_colour black
_exptl_crystal_colour_primary black
_exptl_crystal_density_diffrn 1.433
_exptl_crystal_description plate
_exptl_crystal_F_000 522
_exptl_crystal_size_max 0.32
_exptl_crystal_size_mid 0.22
_exptl_crystal_size_min 0.08
_refine_diff_density_max 0.743
_refine_diff_density_min -0.505
_refine_diff_density_rms 0.089
_refine_ls_extinction_method none
_refine_ls_goodness_of_fit_ref 1.085
_refine_ls_hydrogen_treatment constr
_refine_ls_matrix_type full
_refine_ls_number_parameters 299
_refine_ls_number_reflns 4471
_refine_ls_number_restraints 0
_refine_ls_restrained_S_all 1.085
_refine_ls_R_factor_all 0.0591
_refine_ls_R_factor_gt 0.0505
_refine_ls_shift/su_max 0.000
_refine_ls_shift/su_mean 0.000
_refine_ls_structure_factor_coef Fsqd
_refine_ls_weighting_details
;
 w=1/[\s^2^(Fo^2^)+(0.0707P)^2^+0.8792P]
 where P=(Fo^2^+2Fc^2^)/3
;
_refine_ls_weighting_scheme calc
_refine_ls_wR_factor_gt 0.1328
_refine_ls_wR_factor_ref 0.1422
_reflns_Friedel_coverage 0.000
_reflns_number_gt 3830
_reflns_number_total 4471
_reflns_threshold_expression 'I > 2\s(I)'
_cod_data_source_file c4ra15006f2.cif
_cod_data_source_block jpl-89
_cod_database_code 7219355
_shelxl_version_number 2012-9
_chemical_oxdiff_formula 'C22 H26 N6 S O3 Cu'
_chemical_oxdiff_usercomment 'Lobana's JPL-89'
_shelx_space_group_comment
;
The symmetry employed for this shelxl refinement is uniquely defined
by the following loop, which should always be used as a source of
symmetry information in preference to the above space-group names.
They are only intended as comments.
;
_reflns_odcompleteness_completeness 99.74
_reflns_odcompleteness_iscentric 1
_reflns_odcompleteness_theta 66.97
_olex2_refinement_description
;
1. Fixed Uiso
 At 1.2 times of:
  All C(H) groups, All C(H,H) groups, All N(H) groups
 At 1.5 times of:
  All C(H,H,H) groups
2.a Secondary CH2 refined with riding coordinates:
 C9(H9A,H9B)
2.b Aromatic/amide H refined with riding coordinates:
 N3(H3), C2(H2), C4(H4), C6(H6), C7(H7), C13(H13), C14(H14), C15(H15),
 C17(H17), C18(H18), C20(H20), C21(H21), C22(H22)
2.c Idealised Me refined as rotating group:
 C10(H10A,H10B,H10C)
;

loop_
_space_group_symop_operation_xyz
'x, y, z'
'-x, -y, -z'

loop_
_atom_site_label
_atom_site_type_symbol
_atom_site_fract_x
_atom_site_fract_y
_atom_site_fract_z
_atom_site_U_iso_or_equiv
_atom_site_adp_type
_atom_site_occupancy
_atom_site_site_symmetry_order
_atom_site_calc_flag
_atom_site_refinement_flags_posn
Cu1 Cu 0.19795(6) 0.23405(4) 0.13963(3) 0.02965(16) Uani 1 1 d .
S1 S 0.37581(10) 0.13249(7) 0.06718(6) 0.0335(2) Uani 1 1 d .
O1 O 0.0045(3) 0.2760(2) 0.19090(17) 0.0378(5) Uani 1 1 d .
O2 O 0.0485(4) 0.3291(4) 0.6416(2) 0.0703(10) Uani 1 1 d .
O3 O -0.1974(4) 0.3818(3) 0.5921(2) 0.0610(8) Uani 1 1 d .
N1 N 0.3113(3) 0.1927(2) 0.26173(19) 0.0292(5) Uani 1 1 d .
N2 N 0.4442(3) 0.1293(2) 0.2635(2) 0.0317(5) Uani 1 1 d .
N3 N 0.6079(4) 0.0373(3) 0.1725(2) 0.0369(6) Uani 1 1 d .
H3 H 0.6324 0.0153 0.1148 0.044 Uiso 1 1 calc R
N4 N 0.3442(4) 0.4315(2) 0.1502(2) 0.0324(5) Uani 1 1 d .
N5 N 0.0634(3) 0.2528(2) 0.00616(19) 0.0288(5) Uani 1 1 d .
N6 N -0.0656(4) 0.3485(3) 0.5759(2) 0.0470(7) Uani 1 1 d .
C1 C 0.4815(4) 0.0996(3) 0.1776(2) 0.0304(6) Uani 1 1 d .
C2 C 0.2716(4) 0.2200(3) 0.3453(2) 0.0329(6) Uani 1 1 d .
H2 H 0.3457 0.2043 0.4017 0.039 Uiso 1 1 calc R
C3 C 0.1252(4) 0.2724(3) 0.3616(2) 0.0323(6) Uani 1 1 d .
C4 C 0.1024(4) 0.2929(3) 0.4573(2) 0.0371(7) Uani 1 1 d .
H4 H 0.1878 0.2790 0.5103 0.044 Uiso 1 1 calc R
C5 C -0.0436(4) 0.3332(3) 0.4762(2) 0.0363(7) Uani 1 1 d .
C6 C -0.1709(4) 0.3546(3) 0.4007(3) 0.0364(7) Uani 1 1 d .
H6 H -0.2710 0.3816 0.4145 0.044 Uiso 1 1 calc R
C7 C -0.1506(4) 0.3363(3) 0.3063(3) 0.0350(7) Uani 1 1 d .
H7 H -0.2374 0.3519 0.2550 0.042 Uiso 1 1 calc R
C8 C -0.0033(4) 0.2946(3) 0.2823(2) 0.0312(6) Uani 1 1 d .
C9 C 0.7053(4) 0.0048(3) 0.2583(3) 0.0373(7) Uani 1 1 d .
H9A H 0.6216 -0.0579 0.2738 0.045 Uiso 1 1 calc R
H9B H 0.7549 0.0790 0.3187 0.045 Uiso 1 1 calc R
C10 C 0.8584(5) -0.0463(3) 0.2346(3) 0.0448(8) Uani 1 1 d .
H10A H 0.8082 -0.1244 0.1793 0.067 Uiso 1 1 calc GR
H10B H 0.9301 -0.0608 0.2952 0.067 Uiso 1 1 calc GR
H10C H 0.9357 0.0133 0.2141 0.067 Uiso 1 1 calc GR
C11 C 0.2742(4) 0.4535(3) 0.0612(2) 0.0277(6) Uani 1 1 d .
C12 C 0.1241(4) 0.3590(3) -0.0145(2) 0.0268(6) Uani 1 1 d .
C13 C -0.0787(4) 0.1677(3) -0.0611(3) 0.0339(6) Uani 1 1 d .
H13 H -0.1214 0.0940 -0.0459 0.041 Uiso 1 1 calc R
C14 C -0.1691(4) 0.1813(3) -0.1538(3) 0.0366(7) Uani 1 1 d .
H14 H -0.2710 0.1181 -0.2002 0.044 Uiso 1 1 calc R
C15 C -0.1086(4) 0.2865(3) -0.1763(2) 0.0335(6) Uani 1 1 d .
H15 H -0.1673 0.2969 -0.2392 0.040 Uiso 1 1 calc R
C16 C 0.0410(4) 0.3796(3) -0.1061(2) 0.0301(6) Uani 1 1 d .
C17 C 0.1091(4) 0.4939(3) -0.1232(2) 0.0344(7) Uani 1 1 d .
H17 H 0.0530 0.5084 -0.1847 0.041 Uiso 1 1 calc R
C18 C 0.2522(5) 0.5817(3) -0.0529(3) 0.0357(7) Uani 1 1 d .
H18 H 0.2953 0.6569 -0.0660 0.043 Uiso 1 1 calc R
C19 C 0.3393(4) 0.5633(3) 0.0404(2) 0.0314(6) Uani 1 1 d .
C20 C 0.4850(4) 0.6532(3) 0.1163(3) 0.0386(7) Uani 1 1 d .
H20 H 0.5337 0.7291 0.1059 0.046 Uiso 1 1 calc R
C21 C 0.5562(5) 0.6304(3) 0.2057(3) 0.0425(8) Uani 1 1 d .
H21 H 0.6555 0.6900 0.2577 0.051 Uiso 1 1 calc R
C22 C 0.4810(5) 0.5187(3) 0.2193(3) 0.0398(7) Uani 1 1 d .
H22 H 0.5311 0.5046 0.2819 0.048 Uiso 1 1 calc R

loop_
_atom_site_aniso_label
_atom_site_aniso_U_11
_atom_site_aniso_U_22
_atom_site_aniso_U_33
_atom_site_aniso_U_23
_atom_site_aniso_U_13
_atom_site_aniso_U_12
Cu1 0.0352(3) 0.0317(3) 0.0301(2) 0.01505(18) 0.01604(18) 0.01202(18)
S1 0.0410(4) 0.0357(4) 0.0333(4) 0.0153(3) 0.0195(3) 0.0153(3)
O1 0.0380(12) 0.0559(14) 0.0363(12) 0.0257(11) 0.0205(10) 0.0235(11)
O2 0.072(2) 0.123(3) 0.0321(13) 0.0260(16) 0.0224(14) 0.051(2)
O3 0.0613(17) 0.092(2) 0.0463(15) 0.0212(15) 0.0326(13) 0.0378(16)
N1 0.0282(12) 0.0308(12) 0.0319(12) 0.0116(10) 0.0126(10) 0.0081(10)
N2 0.0318(13) 0.0344(13) 0.0353(13) 0.0141(11) 0.0141(11) 0.0138(11)
N3 0.0392(14) 0.0406(14) 0.0378(14) 0.0122(12) 0.0185(12) 0.0177(12)
N4 0.0361(13) 0.0311(13) 0.0346(13) 0.0114(10) 0.0149(11) 0.0122(11)
N5 0.0319(13) 0.0288(12) 0.0319(12) 0.0133(10) 0.0163(10) 0.0085(10)
N6 0.0488(17) 0.062(2) 0.0336(15) 0.0096(13) 0.0191(13) 0.0189(15)
C1 0.0293(14) 0.0282(14) 0.0361(15) 0.0113(12) 0.0147(12) 0.0051(11)
C2 0.0329(15) 0.0373(16) 0.0305(15) 0.0124(12) 0.0095(12) 0.0115(13)
C3 0.0324(15) 0.0317(15) 0.0347(15) 0.0099(12) 0.0137(12) 0.0088(12)
C4 0.0392(17) 0.0437(17) 0.0289(15) 0.0115(13) 0.0089(13) 0.0138(14)
C5 0.0401(17) 0.0403(16) 0.0298(15) 0.0076(13) 0.0164(13) 0.0102(14)
C6 0.0352(16) 0.0370(16) 0.0431(17) 0.0132(14) 0.0205(14) 0.0111(13)
C7 0.0361(16) 0.0376(16) 0.0380(16) 0.0170(13) 0.0149(13) 0.0137(13)
C8 0.0329(15) 0.0314(15) 0.0347(16) 0.0141(12) 0.0152(13) 0.0095(12)
C9 0.0379(17) 0.0390(17) 0.0394(17) 0.0145(14) 0.0137(14) 0.0148(14)
C10 0.0362(17) 0.0405(18) 0.056(2) 0.0105(16) 0.0130(16) 0.0130(14)
C11 0.0281(14) 0.0304(14) 0.0319(14) 0.0118(12) 0.0167(12) 0.0116(11)
C12 0.0311(14) 0.0265(13) 0.0312(14) 0.0120(11) 0.0182(12) 0.0115(11)
C13 0.0328(15) 0.0302(15) 0.0433(17) 0.0133(13) 0.0177(13) 0.0079(12)
C14 0.0309(15) 0.0375(16) 0.0383(16) 0.0063(13) 0.0113(13) 0.0075(13)
C15 0.0341(15) 0.0419(17) 0.0309(15) 0.0135(13) 0.0132(12) 0.0169(13)
C16 0.0359(15) 0.0351(15) 0.0297(14) 0.0145(12) 0.0188(12) 0.0162(13)
C17 0.0419(17) 0.0413(17) 0.0344(16) 0.0207(13) 0.0235(14) 0.0171(14)
C18 0.0458(18) 0.0311(15) 0.0459(18) 0.0209(13) 0.0302(15) 0.0134(13)
C19 0.0323(15) 0.0295(14) 0.0414(17) 0.0129(12) 0.0222(13) 0.0114(12)
C20 0.0359(16) 0.0310(15) 0.053(2) 0.0124(14) 0.0196(15) 0.0099(13)
C21 0.0341(17) 0.0339(16) 0.052(2) 0.0046(14) 0.0089(15) 0.0070(13)
C22 0.0376(17) 0.0415(18) 0.0391(17) 0.0104(14) 0.0083(14) 0.0146(14)

loop_
_atom_type_symbol
_atom_type_description
_atom_type_scat_dispersion_real
_atom_type_scat_dispersion_imag
_atom_type_scat_source
C C 0.0181 0.0091 'International Tables Vol C Tables 4.2.6.8 and 6.1.1.4'
H H 0.0000 0.0000 'International Tables Vol C Tables 4.2.6.8 and 6.1.1.4'
N N 0.0311 0.0180 'International Tables Vol C Tables 4.2.6.8 and 6.1.1.4'
O O 0.0492 0.0322 'International Tables Vol C Tables 4.2.6.8 and 6.1.1.4'
S S 0.3331 0.5567 'International Tables Vol C Tables 4.2.6.8 and 6.1.1.4'
Cu Cu -1.9646 0.5888 'International Tables Vol C Tables 4.2.6.8 and 6.1.1.4'

loop_
_geom_angle_atom_site_label_1
_geom_angle_atom_site_label_2
_geom_angle_atom_site_label_3
_geom_angle
S1 Cu1 N4 97.65(7)
O1 Cu1 S1 164.56(8)
O1 Cu1 N1 92.62(10)
O1 Cu1 N4 97.39(10)
O1 Cu1 N5 87.64(9)
N1 Cu1 S1 85.54(8)
N1 Cu1 N4 109.94(10)
N1 Cu1 N5 172.46(10)
N5 Cu1 S1 92.20(7)
N5 Cu1 N4 77.47(10)
C1 S1 Cu1 94.30(10)
C8 O1 Cu1 127.7(2)
N2 N1 Cu1 121.13(19)
C2 N1 Cu1 124.7(2)
C2 N1 N2 114.2(3)
C1 N2 N1 113.9(3)
C1 N3 H3 118.7
C1 N3 C9 122.5(3)
C9 N3 H3 118.7
C11 N4 Cu1 108.67(19)
C22 N4 Cu1 133.9(2)
C22 N4 C11 117.3(3)
C12 N5 Cu1 117.5(2)
C13 N5 Cu1 123.6(2)
C13 N5 C12 118.9(3)
O2 N6 O3 122.3(3)
O2 N6 C5 118.9(3)
O3 N6 C5 118.7(3)
N2 C1 S1 125.1(2)
N2 C1 N3 117.8(3)
N3 C1 S1 117.1(2)
N1 C2 H2 116.9
N1 C2 C3 126.2(3)
C3 C2 H2 116.9
C4 C3 C2 117.4(3)
C4 C3 C8 119.3(3)
C8 C3 C2 123.1(3)
C3 C4 H4 119.6
C5 C4 C3 120.7(3)
C5 C4 H4 119.6
C4 C5 N6 118.7(3)
C4 C5 C6 121.2(3)
C6 C5 N6 120.0(3)
C5 C6 H6 120.4
C7 C6 C5 119.2(3)
C7 C6 H6 120.4
C6 C7 H7 119.0
C6 C7 C8 122.0(3)
C8 C7 H7 119.0
O1 C8 C3 123.8(3)
O1 C8 C7 118.7(3)
C7 C8 C3 117.5(3)
N3 C9 H9A 109.6
N3 C9 H9B 109.6
N3 C9 C10 110.1(3)
H9A C9 H9B 108.1
C10 C9 H9A 109.6
C10 C9 H9B 109.6
C9 C10 H10A 109.5
C9 C10 H10B 109.5
C9 C10 H10C 109.5
H10A C10 H10B 109.5
H10A C10 H10C 109.5
H10B C10 H10C 109.5
N4 C11 C12 117.6(3)
N4 C11 C19 123.4(3)
C19 C11 C12 119.0(3)
N5 C12 C11 118.5(3)
N5 C12 C16 121.7(3)
C16 C12 C11 119.8(3)
N5 C13 H13 118.5
N5 C13 C14 122.9(3)
C14 C13 H13 118.5
C13 C14 H14 120.5
C15 C14 C13 119.0(3)
C15 C14 H14 120.5
C14 C15 H15 120.2
C14 C15 C16 119.7(3)
C16 C15 H15 120.2
C12 C16 C17 119.3(3)
C15 C16 C12 117.8(3)
C15 C16 C17 122.9(3)
C16 C17 H17 119.6
C18 C17 C16 120.9(3)
C18 C17 H17 119.6
C17 C18 H18 119.4
C17 C18 C19 121.1(3)
C19 C18 H18 119.4
C11 C19 C18 119.8(3)
C20 C19 C11 117.2(3)
C20 C19 C18 122.9(3)
C19 C20 H20 120.4
C21 C20 C19 119.3(3)
C21 C20 H20 120.4
C20 C21 H21 120.4
C20 C21 C22 119.1(3)
C22 C21 H21 120.4
N4 C22 C21 123.7(3)
N4 C22 H22 118.1
C21 C22 H22 118.1

loop_
_geom_bond_atom_site_label_1
_geom_bond_atom_site_label_2
_geom_bond_distance
Cu1 S1 2.2737(8)
Cu1 O1 1.940(2)
Cu1 N1 1.965(3)
Cu1 N4 2.306(3)
Cu1 N5 2.024(3)
S1 C1 1.757(3)
O1 C8 1.288(4)
O2 N6 1.226(4)
O3 N6 1.230(4)
N1 N2 1.389(4)
N1 C2 1.288(4)
N2 C1 1.310(4)
N3 H3 0.8800
N3 C1 1.343(4)
N3 C9 1.450(4)
N4 C11 1.359(4)
N4 C22 1.319(4)
N5 C12 1.358(4)
N5 C13 1.321(4)
N6 C5 1.448(4)
C2 H2 0.9500
C2 C3 1.444(4)
C3 C4 1.391(4)
C3 C8 1.432(4)
C4 H4 0.9500
C4 C5 1.384(5)
C5 C6 1.387(5)
C6 H6 0.9500
C6 C7 1.365(5)
C7 H7 0.9500
C7 C8 1.427(4)
C9 H9A 0.9900
C9 H9B 0.9900
C9 C10 1.517(5)
C10 H10A 0.9800
C10 H10B 0.9800
C10 H10C 0.9800
C11 C12 1.440(4)
C11 C19 1.405(4)
C12 C16 1.409(4)
C13 H13 0.9500
C13 C14 1.400(5)
C14 H14 0.9500
C14 C15 1.362(5)
C15 H15 0.9500
C15 C16 1.406(5)
C16 C17 1.430(4)
C17 H17 0.9500
C17 C18 1.353(5)
C18 H18 0.9500
C18 C19 1.426(5)
C19 C20 1.403(5)
C20 H20 0.9500
C20 C21 1.370(5)
C21 H21 0.9500
C21 C22 1.395(5)
C22 H22 0.9500

loop_
_geom_hbond_atom_site_label_D
_geom_hbond_atom_site_label_H
_geom_hbond_atom_site_label_A
_geom_hbond_distance_DH
_geom_hbond_distance_HA
_geom_hbond_distance_DA
_geom_hbond_angle_DHA
_geom_hbond_site_symmetry_A
C17 H17 O1 0.95 2.63 3.244(4) 122.5 2_565
C21 H21 O2 0.95 2.51 3.216(5) 131.5 2_666

loop_
_geom_torsion_atom_site_label_1
_geom_torsion_atom_site_label_2
_geom_torsion_atom_site_label_3
_geom_torsion_atom_site_label_4
_geom_torsion
Cu1 S1 C1 N2 1.9(3)
Cu1 S1 C1 N3 -179.4(2)
Cu1 O1 C8 C3 -7.9(5)
Cu1 O1 C8 C7 174.0(2)
Cu1 N1 N2 C1 -1.1(3)
Cu1 N1 C2 C3 7.5(5)
Cu1 N4 C11 C12 4.0(3)
Cu1 N4 C11 C19 -176.8(2)
Cu1 N4 C22 C21 175.1(2)
Cu1 N5 C12 C11 -2.7(3)
Cu1 N5 C12 C16 179.0(2)
Cu1 N5 C13 C14 -179.2(2)
O2 N6 C5 C4 2.3(5)
O2 N6 C5 C6 180.0(4)
O3 N6 C5 C4 -178.4(3)
O3 N6 C5 C6 -0.8(5)
N1 N2 C1 S1 -0.8(4)
N1 N2 C1 N3 -179.6(3)
N1 C2 C3 C4 178.7(3)
N1 C2 C3 C8 3.6(5)
N2 N1 C2 C3 -172.3(3)
N4 C11 C12 N5 -1.3(4)
N4 C11 C12 C16 177.0(2)
N4 C11 C19 C18 -176.8(3)
N4 C11 C19 C20 0.4(4)
N5 C12 C16 C15 0.3(4)
N5 C12 C16 C17 179.1(3)
N5 C13 C14 C15 0.2(5)
N6 C5 C6 C7 -178.2(3)
C1 N3 C9 C10 -171.0(3)
C2 N1 N2 C1 178.8(3)
C2 C3 C4 C5 -174.7(3)
C2 C3 C8 O1 -3.6(5)
C2 C3 C8 C7 174.6(3)
C3 C4 C5 N6 177.6(3)
C3 C4 C5 C6 -0.1(5)
C4 C3 C8 O1 -178.6(3)
C4 C3 C8 C7 -0.4(4)
C4 C5 C6 C7 -0.5(5)
C5 C6 C7 C8 0.7(5)
C6 C7 C8 O1 178.1(3)
C6 C7 C8 C3 -0.2(5)
C8 C3 C4 C5 0.6(5)
C9 N3 C1 S1 179.8(2)
C9 N3 C1 N2 -1.4(5)
C11 N4 C22 C21 -0.1(5)
C11 C12 C16 C15 -178.0(3)
C11 C12 C16 C17 0.8(4)
C11 C19 C20 C21 0.1(4)
C12 N5 C13 C14 0.7(4)
C12 C11 C19 C18 2.4(4)
C12 C11 C19 C20 179.6(3)
C12 C16 C17 C18 0.4(4)
C13 N5 C12 C11 177.4(3)
C13 N5 C12 C16 -0.9(4)
C13 C14 C15 C16 -0.8(5)
C14 C15 C16 C12 0.6(4)
C14 C15 C16 C17 -178.2(3)
C15 C16 C17 C18 179.2(3)
C16 C17 C18 C19 -0.2(5)
C17 C18 C19 C11 -1.2(4)
C17 C18 C19 C20 -178.3(3)
C18 C19 C20 C21 177.2(3)
C19 C11 C12 N5 179.4(2)
C19 C11 C12 C16 -2.2(4)
C19 C20 C21 C22 -0.5(5)
C20 C21 C22 N4 0.6(5)
C22 N4 C11 C12 -179.6(3)
C22 N4 C11 C19 -0.4(4)
